data_2233719
loop_
_publ_author_name
'Wang, Xing'
'Liu, Chun-Bo'
'Wang, Shen-Tang'
'Yan, Yong-Sheng'
'Liu, Ling'

_publ_section_title
;
 2,2'-Dimethyl-1,1'-[2,2-bis(bromomethyl)propane-1,3-diyl]dibenzimidazole
 hemihydrate
;
_journal_coeditor_code BG2435
_journal_issue 3
_journal_name_full 'Acta Crystallographica Section E'
_journal_page_first o856
_journal_paper_doi 10.1107/S1600536812007751
_journal_volume 68
_journal_year 2012
_chemical_formula_iupac 'C21 H22 Br2 N4 , 0.5H2 O'
_chemical_formula_moiety 'C21 H22 Br2 N4, 0.5(H2 O)'
_chemical_formula_sum 'C21 H23 Br2 N4 O0.5'
_chemical_formula_weight 499.26
_chemical_name_systematic
;
2,2'-Dimethyl-1,1'-[2,2-bis(bromomethyl)propane-1,3-diyl]dibenzimidazole
hemihydrate
;
_space_group_IT_number 14
_symmetry_cell_setting monoclinic
_symmetry_space_group_name_Hall '-P 2ybc'
_symmetry_space_group_name_H-M 'P 1 21/c 1'
_atom_sites_solution_hydrogens geom
_atom_sites_solution_primary direct
_atom_sites_solution_secondary difmap
_audit_creation_method SHELXL97
_cell_angle_alpha 90.00
_cell_angle_beta 107.42(3)
_cell_angle_gamma 90.00
_cell_formula_units_Z 4
_cell_length_a 12.647(3)
_cell_length_b 8.1065(16)
_cell_length_c 20.580(4)
_cell_measurement_reflns_used 6583
_cell_measurement_temperature 153(2)
_cell_measurement_theta_max 29.1138
_cell_measurement_theta_min 2.5125
_cell_volume 2013.2(8)
_computing_cell_refinement 'CrystalClear (Rigaku, 2007)'
_computing_data_collection 'CrystalClear (Rigaku, 2007)'
_computing_data_reduction 'CrystalClear (Rigaku, 2007)'
_computing_molecular_graphics
;
CrystalClear (Rigaku, 2007) and DIAMOND (Brandenburg, 1999)
;
_computing_publication_material 'SHELXTL (Sheldrick, 2008)'
_computing_structure_refinement 'SHELXL97 (Sheldrick, 2008)'
_computing_structure_solution 'SHELXS97 (Sheldrick, 2008)'
_diffrn_ambient_temperature 153(2)
_diffrn_detector_area_resol_mean 28.5714
_diffrn_measured_fraction_theta_full 0.993
_diffrn_measured_fraction_theta_max 0.993
_diffrn_measurement_device_type 'Rigaku Saturn 724+ CCD'
_diffrn_measurement_method \w
_diffrn_radiation_monochromator graphite
_diffrn_radiation_source 'fine-focus sealed tube'
_diffrn_radiation_type MoK\a
_diffrn_radiation_wavelength 0.71073
_diffrn_reflns_av_R_equivalents 0.0590
_diffrn_reflns_av_sigmaI/netI 0.0858
_diffrn_reflns_limit_h_max 15
_diffrn_reflns_limit_h_min -14
_diffrn_reflns_limit_k_max 9
_diffrn_reflns_limit_k_min -9
_diffrn_reflns_limit_l_max 24
_diffrn_reflns_limit_l_min -20
_diffrn_reflns_number 9078
_diffrn_reflns_theta_full 25.35
_diffrn_reflns_theta_max 25.35
_diffrn_reflns_theta_min 3.03
_diffrn_standards_decay_% 0
_diffrn_standards_interval_count 0
_diffrn_standards_interval_time 0
_diffrn_standards_number 0
_exptl_absorpt_coefficient_mu 4.044
_exptl_absorpt_correction_T_max 0.6879
_exptl_absorpt_correction_T_min 0.5822
_exptl_absorpt_correction_type multi-scan
_exptl_absorpt_process_details '(CrystalClear; Rigaku, 2007)'
_exptl_crystal_colour colourless
_exptl_crystal_density_diffrn 1.647
_exptl_crystal_density_method 'not measured'
_exptl_crystal_description prism
_exptl_crystal_F_000 1004
_exptl_crystal_size_max 0.15
_exptl_crystal_size_mid 0.11
_exptl_crystal_size_min 0.10
_refine_diff_density_max 1.001
_refine_diff_density_min -0.712
_refine_ls_extinction_method none
_refine_ls_goodness_of_fit_ref 1.126
_refine_ls_hydrogen_treatment constr
_refine_ls_matrix_type full
_refine_ls_number_parameters 253
_refine_ls_number_reflns 3662
_refine_ls_number_restraints 0
_refine_ls_restrained_S_all 1.126
_refine_ls_R_factor_all 0.1013
_refine_ls_R_factor_gt 0.0742
_refine_ls_shift/su_max 0.001
_refine_ls_shift/su_mean 0.000
_refine_ls_structure_factor_coef Fsqd
_refine_ls_weighting_details 'calc w = 1/[\s^2^(Fo^2^)+(0.0530P)^2^+5.0634P] where P=(Fo^2^+2Fc^2^)/3'
_refine_ls_weighting_scheme calc
_refine_ls_wR_factor_gt 0.1442
_refine_ls_wR_factor_ref 0.1593
_reflns_number_gt 2786
_reflns_number_total 3662
_reflns_threshold_expression I>2\s(I)
_cod_data_source_file bg2435.cif
_cod_data_source_block I
_cod_original_cell_volume 2013.1(7)
_cod_original_sg_symbol_H-M 'P 21/c'
_cod_database_code 2233719
_cod_database_fobs_code 2233719
_cod_depositor_comments
;
 Marking attached hydrogen atoms.

 Antanas Vaitkus,
 2017-03-21
;

loop_
_symmetry_equiv_pos_as_xyz
'x, y, z'
'-x, y+1/2, -z+1/2'
'-x, -y, -z'
'x, -y-1/2, z-1/2'

loop_
_atom_site_type_symbol
_atom_site_label
_atom_site_fract_x
_atom_site_fract_y
_atom_site_fract_z
_atom_site_U_iso_or_equiv
_atom_site_adp_type
_atom_site_calc_flag
_atom_site_refinement_flags
_atom_site_occupancy
_atom_site_symmetry_multiplicity
_atom_site_attached_hydrogens
C C1 0.6424(6) 0.2016(8) 0.9301(3) 0.0256(16) Uani d . 1 1 0
H H1A 0.7009 0.1863 0.9726 0.031 Uiso calc R 1 1 0
H H1B 0.6036 0.3025 0.9342 0.031 Uiso calc R 1 1 0
C C2 0.4530(6) 0.0612(8) 0.8838(3) 0.0242(15) Uani d . 1 1 0
C C3 0.3807(6) 0.1770(9) 0.8446(3) 0.0297(17) Uani d . 1 1 0
H H3 0.4043 0.2829 0.8386 0.036 Uiso calc R 1 1 0
C C4 0.2721(6) 0.1286(10) 0.8149(4) 0.0364(18) Uani d . 1 1 0
H H4 0.2216 0.2040 0.7888 0.044 Uiso calc R 1 1 0
C C5 0.2365(7) -0.0308(10) 0.8233(4) 0.042(2) Uani d . 1 1 0
H H5 0.1634 -0.0600 0.8014 0.051 Uiso calc R 1 1 0
C C6 0.3062(7) -0.1452(10) 0.8627(4) 0.039(2) Uani d . 1 1 0
H H6 0.2813 -0.2502 0.8690 0.047 Uiso calc R 1 1 0
C C7 0.4159(6) -0.0989(9) 0.8933(3) 0.0308(17) Uani d . 1 1 0
C C8 0.5876(6) -0.0897(9) 0.9525(4) 0.0308(17) Uani d . 1 1 0
C C9 0.6978(6) -0.1342(10) 0.9993(4) 0.0386(19) Uani d . 1 1 0
H H9A 0.7479 -0.0432 1.0028 0.058 Uiso calc R 1 1 0
H H9B 0.7259 -0.2289 0.9818 0.058 Uiso calc R 1 1 0
H H9C 0.6911 -0.1592 1.0434 0.058 Uiso calc R 1 1 0
C C10 0.8018(5) 0.3379(8) 0.8972(3) 0.0286(16) Uani d . 1 1 0
H H10A 0.8364 0.3435 0.8611 0.034 Uiso calc R 1 1 0
H H10B 0.7769 0.4483 0.9034 0.034 Uiso calc R 1 1 0
C C11 1.0146(6) 0.1356(10) 0.9069(4) 0.0401(19) Uani d . 1 1 0
H H11A 0.9545 0.1503 0.8658 0.060 Uiso calc R 1 1 0
H H11B 1.0283 0.0200 0.9153 0.060 Uiso calc R 1 1 0
H H11C 1.0800 0.1877 0.9020 0.060 Uiso calc R 1 1 0
C C12 0.9851(6) 0.2113(9) 0.9649(4) 0.0354(18) Uani d . 1 1 0
C C13 0.9953(6) 0.3007(9) 1.0651(4) 0.0327(17) Uani d . 1 1 0
C C14 1.0284(6) 0.3408(10) 1.1335(4) 0.0362(18) Uani d . 1 1 0
H H14 1.0959 0.3042 1.1623 0.043 Uiso calc R 1 1 0
C C15 0.9585(7) 0.4364(10) 1.1578(4) 0.044(2) Uani d . 1 1 0
H H15 0.9791 0.4651 1.2037 0.052 Uiso calc R 1 1 0
C C16 0.8556(7) 0.4915(9) 1.1138(4) 0.0390(19) Uani d . 1 1 0
H H16 0.8099 0.5572 1.1310 0.047 Uiso calc R 1 1 0
C C17 0.8226(6) 0.4492(8) 1.0462(4) 0.0300(17) Uani d . 1 1 0
H H17 0.7551 0.4853 1.0172 0.036 Uiso calc R 1 1 0
C C20 0.8938(6) 0.3495(8) 1.0220(3) 0.0258(16) Uani d . 1 1 0
C C21 0.7252(6) 0.0544(9) 0.8506(4) 0.0324(18) Uani d . 1 1 0
H H21A 0.6603 -0.0156 0.8428 0.039 Uiso calc R 1 1 0
H H21B 0.7833 0.0069 0.8880 0.039 Uiso calc R 1 1 0
C C22 0.6175(6) 0.3104(9) 0.8090(3) 0.0302(17) Uani d . 1 1 0
H H22A 0.5539 0.2397 0.7899 0.036 Uiso calc R 1 1 0
H H22B 0.6553 0.3245 0.7747 0.036 Uiso calc R 1 1 0
C C23 0.6969(5) 0.2250(8) 0.8721(3) 0.0225(15) Uani d . 1 1 0
N N1 0.5029(5) -0.1870(7) 0.9376(3) 0.0305(14) Uani d . 1 1 0
N N2 0.5642(5) 0.0633(7) 0.9216(3) 0.0250(13) Uani d . 1 1 0
N N3 0.8870(5) 0.2914(7) 0.9599(3) 0.0296(14) Uani d . 1 1 0
N N4 1.0516(5) 0.2108(8) 1.0281(3) 0.0378(16) Uani d . 1 1 0
O O1W 0.5525(10) -0.4843(13) 1.0222(6) 0.055(3) Uani d P 0.50 1 2
Br Br1 0.56570(7) 0.52696(9) 0.83015(4) 0.0391(3) Uani d . 1 1 0
Br Br2 0.77367(7) 0.05147(10) 0.76915(4) 0.0389(3) Uani d . 1 1 0

loop_
_atom_site_aniso_label
_atom_site_aniso_U_11
_atom_site_aniso_U_22
_atom_site_aniso_U_33
_atom_site_aniso_U_12
_atom_site_aniso_U_13
_atom_site_aniso_U_23
C1 0.029(4) 0.022(3) 0.026(4) -0.006(3) 0.009(3) 0.005(3)
C2 0.032(4) 0.021(4) 0.021(4) -0.003(3) 0.011(3) -0.005(3)
C3 0.031(4) 0.037(4) 0.023(4) -0.002(3) 0.010(3) 0.000(3)
C4 0.029(4) 0.050(5) 0.028(4) -0.001(4) 0.005(3) 0.003(4)
C5 0.041(5) 0.051(5) 0.031(4) -0.015(4) 0.005(4) -0.010(4)
C6 0.045(5) 0.039(5) 0.036(5) -0.020(4) 0.016(4) -0.014(4)
C7 0.044(5) 0.024(4) 0.026(4) -0.003(3) 0.013(4) -0.008(3)
C8 0.036(4) 0.032(4) 0.033(4) 0.004(3) 0.023(4) 0.004(3)
C9 0.038(5) 0.041(5) 0.035(4) 0.008(4) 0.009(4) 0.003(4)
C10 0.026(4) 0.029(4) 0.028(4) -0.006(3) 0.004(3) 0.006(3)
C11 0.038(5) 0.049(5) 0.036(5) 0.002(4) 0.015(4) -0.001(4)
C12 0.033(4) 0.039(4) 0.037(5) -0.003(4) 0.014(4) -0.001(4)
C13 0.032(4) 0.036(4) 0.029(4) -0.007(3) 0.008(4) -0.002(3)
C14 0.029(4) 0.044(5) 0.034(4) -0.004(4) 0.007(4) 0.001(4)
C15 0.046(5) 0.052(5) 0.034(5) -0.020(4) 0.013(4) 0.002(4)
C16 0.044(5) 0.035(4) 0.041(5) -0.013(4) 0.017(4) -0.008(4)
C17 0.031(4) 0.020(4) 0.039(4) -0.005(3) 0.011(4) 0.000(3)
C20 0.024(4) 0.032(4) 0.018(4) -0.012(3) 0.002(3) 0.005(3)
C21 0.043(5) 0.031(4) 0.031(4) -0.006(3) 0.024(4) -0.004(3)
C22 0.024(4) 0.043(4) 0.021(4) 0.004(3) 0.004(3) 0.000(3)
C23 0.026(4) 0.020(3) 0.023(4) -0.003(3) 0.009(3) 0.000(3)
N1 0.047(4) 0.021(3) 0.028(3) 0.000(3) 0.017(3) -0.003(3)
N2 0.030(3) 0.028(3) 0.019(3) -0.002(3) 0.010(3) 0.001(2)
N3 0.025(3) 0.027(3) 0.035(4) -0.003(3) 0.006(3) 0.002(3)
N4 0.037(4) 0.041(4) 0.035(4) 0.006(3) 0.010(3) 0.002(3)
O1W 0.062(8) 0.031(6) 0.066(9) -0.007(6) 0.012(7) 0.014(6)
Br1 0.0404(5) 0.0328(5) 0.0436(5) 0.0076(3) 0.0121(4) 0.0086(3)
Br2 0.0469(5) 0.0441(5) 0.0302(4) 0.0022(4) 0.0184(4) -0.0040(3)

loop_
_atom_type_symbol
_atom_type_description
_atom_type_scat_dispersion_real
_atom_type_scat_dispersion_imag
_atom_type_scat_source
C C 0.0033 0.0016 'International Tables Vol C Tables 4.2.6.8 and 6.1.1.4'
H H 0.0000 0.0000 'International Tables Vol C Tables 4.2.6.8 and 6.1.1.4'
N N 0.0061 0.0033 'International Tables Vol C Tables 4.2.6.8 and 6.1.1.4'
O O 0.0106 0.0060 'International Tables Vol C Tables 4.2.6.8 and 6.1.1.4'
Br Br -0.2901 2.4595 'International Tables Vol C Tables 4.2.6.8 and 6.1.1.4'

loop_
_geom_angle_atom_site_label_1
_geom_angle_atom_site_label_2
_geom_angle_atom_site_label_3
_geom_angle
N2 C1 C23 115.9(5)
N2 C1 H1A 108.3
C23 C1 H1A 108.3
N2 C1 H1B 108.3
C23 C1 H1B 108.3
H1A C1 H1B 107.4
C3 C2 N2 134.2(6)
C3 C2 C7 120.9(7)
N2 C2 C7 104.9(6)
C4 C3 C2 117.3(7)
C4 C3 H3 121.3
C2 C3 H3 121.3
C3 C4 C5 121.5(7)
C3 C4 H4 119.2
C5 C4 H4 119.2
C6 C5 C4 121.8(7)
C6 C5 H5 119.1
C4 C5 H5 119.1
C5 C6 C7 117.6(7)
C5 C6 H6 121.2
C7 C6 H6 121.2
C6 C7 N1 129.8(7)
C6 C7 C2 120.8(7)
N1 C7 C2 109.3(6)
N1 C8 N2 112.9(6)
N1 C8 C9 123.9(7)
N2 C8 C9 123.1(7)
C8 C9 H9A 109.5
C8 C9 H9B 109.5
H9A C9 H9B 109.5
C8 C9 H9C 109.5
H9A C9 H9C 109.5
H9B C9 H9C 109.5
N3 C10 C23 118.0(5)
N3 C10 H10A 107.8
C23 C10 H10A 107.8
N3 C10 H10B 107.8
C23 C10 H10B 107.8
H10A C10 H10B 107.1
C12 C11 H11A 109.5
C12 C11 H11B 109.5
H11A C11 H11B 109.5
C12 C11 H11C 109.5
H11A C11 H11C 109.5
H11B C11 H11C 109.5
N4 C12 N3 111.7(6)
N4 C12 C11 123.5(7)
N3 C12 C11 124.9(7)
C20 C13 C14 121.8(7)
C20 C13 N4 109.2(6)
C14 C13 N4 129.1(7)
C15 C14 C13 118.1(7)
C15 C14 H14 121.0
C13 C14 H14 121.0
C14 C15 C16 120.8(8)
C14 C15 H15 119.6
C16 C15 H15 119.6
C17 C16 C15 120.8(8)
C17 C16 H16 119.6
C15 C16 H16 119.6
C16 C17 C20 118.0(7)
C16 C17 H17 121.0
C20 C17 H17 121.0
N3 C20 C13 107.1(6)
N3 C20 C17 132.4(7)
C13 C20 C17 120.5(6)
C23 C21 Br2 114.9(5)
C23 C21 H21A 108.5
Br2 C21 H21A 108.5
C23 C21 H21B 108.5
Br2 C21 H21B 108.5
H21A C21 H21B 107.5
C23 C22 Br1 112.9(4)
C23 C22 H22A 109.0
Br1 C22 H22A 109.0
C23 C22 H22B 109.0
Br1 C22 H22B 109.0
H22A C22 H22B 107.8
C21 C23 C22 108.2(6)
C21 C23 C1 107.9(5)
C22 C23 C1 111.9(5)
C21 C23 C10 112.1(6)
C22 C23 C10 106.8(5)
C1 C23 C10 110.0(5)
C8 N1 C7 106.2(6)
C8 N2 C2 106.7(5)
C8 N2 C1 125.7(6)
C2 N2 C1 127.5(6)
C20 N3 C12 107.1(6)
C20 N3 C10 124.8(6)
C12 N3 C10 126.8(6)
C12 N4 C13 104.9(6)

loop_
_geom_bond_atom_site_label_1
_geom_bond_atom_site_label_2
_geom_bond_site_symmetry_2
_geom_bond_distance
C1 N2 . 1.470(8)
C1 C23 . 1.559(9)
C1 H1A . 0.9700
C1 H1B . 0.9700
C2 C3 . 1.388(9)
C2 N2 . 1.389(9)
C2 C7 . 1.413(9)
C3 C4 . 1.382(10)
C3 H3 . 0.9300
C4 C5 . 1.396(11)
C4 H4 . 0.9300
C5 C6 . 1.367(11)
C5 H5 . 0.9300
C6 C7 . 1.392(10)
C6 H6 . 0.9300
C7 N1 . 1.397(9)
C8 N1 . 1.291(9)
C8 N2 . 1.386(9)
C8 C9 . 1.481(10)
C9 H9A . 0.9600
C9 H9B . 0.9600
C9 H9C . 0.9600
C10 N3 . 1.460(8)
C10 C23 . 1.567(9)
C10 H10A . 0.9700
C10 H10B . 0.9700
C11 C12 . 1.486(10)
C11 H11A . 0.9600
C11 H11B . 0.9600
C11 H11C . 0.9600
C12 N4 . 1.321(9)
C12 N3 . 1.377(9)
C13 C20 . 1.381(10)
C13 C14 . 1.383(10)
C13 N4 . 1.393(9)
C14 C15 . 1.377(11)
C14 H14 . 0.9300
C15 C16 . 1.417(11)
C15 H15 . 0.9300
C16 C17 . 1.372(10)
C16 H16 . 0.9300
C17 C20 . 1.408(10)
C17 H17 . 0.9300
C20 N3 . 1.341(8)
C21 C23 . 1.526(9)
C21 Br2 . 1.951(7)
C21 H21A . 0.9700
C21 H21B . 0.9700
C22 C23 . 1.547(9)
C22 Br1 . 1.968(7)
C22 H22A . 0.9700
C22 H22B . 0.9700
O1W O1W 3_647 1.39(2)

loop_
_geom_torsion_atom_site_label_1
_geom_torsion_atom_site_label_2
_geom_torsion_atom_site_label_3
_geom_torsion_atom_site_label_4
_geom_torsion
N2 C2 C3 C4 -178.8(7)
C7 C2 C3 C4 -0.7(10)
C2 C3 C4 C5 -0.7(10)
C3 C4 C5 C6 2.0(12)
C4 C5 C6 C7 -1.7(12)
C5 C6 C7 N1 177.4(7)
C5 C6 C7 C2 0.3(11)
C3 C2 C7 C6 1.0(10)
N2 C2 C7 C6 179.5(6)
C3 C2 C7 N1 -176.7(6)
N2 C2 C7 N1 1.9(7)
C20 C13 C14 C15 -2.1(11)
N4 C13 C14 C15 178.0(7)
C13 C14 C15 C16 0.2(11)
C14 C15 C16 C17 0.8(11)
C15 C16 C17 C20 0.1(10)
C14 C13 C20 N3 -179.9(7)
N4 C13 C20 N3 0.1(8)
C14 C13 C20 C17 3.0(10)
N4 C13 C20 C17 -177.0(6)
C16 C17 C20 N3 -178.2(7)
C16 C17 C20 C13 -1.9(10)
Br2 C21 C23 C22 49.9(7)
Br2 C21 C23 C1 171.1(5)
Br2 C21 C23 C10 -67.6(7)
Br1 C22 C23 C21 176.2(4)
Br1 C22 C23 C1 57.5(6)
Br1 C22 C23 C10 -62.9(6)
N2 C1 C23 C21 -40.4(8)
N2 C1 C23 C22 78.5(7)
N2 C1 C23 C10 -162.9(5)
N3 C10 C23 C21 -66.2(8)
N3 C10 C23 C22 175.5(6)
N3 C10 C23 C1 53.8(8)
N2 C8 N1 C7 0.7(8)
C9 C8 N1 C7 179.1(6)
C6 C7 N1 C8 -179.0(7)
C2 C7 N1 C8 -1.6(8)
N1 C8 N2 C2 0.5(8)
C9 C8 N2 C2 -178.0(6)
N1 C8 N2 C1 178.2(6)
C9 C8 N2 C1 -0.2(10)
C3 C2 N2 C8 176.8(7)
C7 C2 N2 C8 -1.4(7)
C3 C2 N2 C1 -0.8(12)
C7 C2 N2 C1 -179.1(6)
C23 C1 N2 C8 99.7(7)
C23 C1 N2 C2 -83.0(8)
C13 C20 N3 C12 -1.5(7)
C17 C20 N3 C12 175.1(7)
C13 C20 N3 C10 -169.2(6)
C17 C20 N3 C10 7.4(11)
N4 C12 N3 C20 2.6(8)
C11 C12 N3 C20 -176.8(7)
N4 C12 N3 C10 169.9(6)
C11 C12 N3 C10 -9.5(11)
C23 C10 N3 C20 -94.6(8)
C23 C10 N3 C12 100.1(8)
N3 C12 N4 C13 -2.4(8)
C11 C12 N4 C13 177.0(7)
C20 C13 N4 C12 1.5(8)
C14 C13 N4 C12 -178.6(8)
